data_8102893
loop_
_publ_author_name
'L.-B. Wu'
'F.-Q. Huang'

_publ_section_title
;
Crystal structure of trirubidium tetrathiophosphate, Rb~3~PS~4~
;
_journal_issue 2
_journal_name_full 'Zeitschrift f\"ur Kristallographie - New Crystal Structures'
_journal_page_first 122
_journal_page_last 122
_journal_volume 220
_journal_year 2005
_chemical_formula_structural Rb~3~PS~4~
_chemical_formula_sum 'P Rb3 S4'
_chemical_name_systematic
; 
 trirubidium tetrathiophosphate
;
_space_group_IT_number 62
_symmetry_cell_setting orthorhombic
_symmetry_space_group_name_Hall '-P 2ac 2n'
_symmetry_space_group_name_H-M 'P n m a'
_atom_sites_solution_hydrogens geom
_atom_sites_solution_primary direct
_atom_sites_solution_secondary difmap
_audit_creation_method SHELXL
_cell_angle_alpha 90.00
_cell_angle_beta 90.00
_cell_angle_gamma 90.00
_cell_formula_units_Z 4
_cell_length_a 9.277(1)
_cell_length_b 10.935(1)
_cell_length_c 9.251(1)
_cell_measurement_temperature 153(2)
_cell_volume 938.46(17)
_computing_structure_refinement 'SHELXTL (Sheldrick, 1997)'
_computing_structure_solution 'SHELXTL (Sheldrick, 1997)'
_diffrn_ambient_temperature 293(2)
_diffrn_measurement_device 'Bruker SMART CCD'
_diffrn_measurement_method \w/\p
_diffrn_radiation_monochromator graphite
_diffrn_radiation_source 'fine-focus sealed tube'
_diffrn_radiation_type MoK\a
_diffrn_radiation_wavelength 0.71073
_diffrn_reflns_number 7513
_diffrn_reflns_theta_max 28.92
_diffrn_reflns_theta_min 1.82
_exptl_absorpt_coefficient_mu 16.554
_exptl_absorpt_correction_type SADABS
_exptl_crystal_colour white-grey
_exptl_crystal_description plate
_exptl_crystal_size_max 0.24
_exptl_crystal_size_mid 0.10
_exptl_crystal_size_min 0.05
_refine_diff_density_max 0.0
_refine_diff_density_min -0.0
_refine_diff_density_rms 0.0
_refine_ls_extinction_coef none
_refine_ls_extinction_expression Fc^*^=kFc[1+0.001xFc^2^\l^3^/sin(2\q)]^-1/4^
_refine_ls_extinction_method SHELXL
_refine_ls_matrix_type full
_refine_ls_number_parameters 44
_refine_ls_number_reflns 1235
_refine_ls_number_restraints 0
_refine_ls_R_factor_obs 0.027
_refine_ls_structure_factor_coef Fsqd
_refine_ls_weighting_details 'w=1/[\s^2^(Fo^2^)+(0.0715P)^2^+24.4234P] where P=(Fo^2^+2Fc^2^)/3'
_refine_ls_weighting_scheme calc
_refine_ls_wR_factor_all 0.046
_reflns_number_observed 1091
_reflns_number_total 1235
_reflns_observed_criterion >2sigma(I)
_cod_data_source_file 409818.cff
_cod_data_source_block sin
_cod_depositor_comments
;
The following automatic conversions were performed:

'_refine_ls_weighting_scheme' value 'calc
w=1/[\s^2^(Fo^2^)+(0.0715P)^2^+24.4234P] where P=(Fo^2^+2Fc^2^)/3'
was changed to 'calc'. New tag '_refine_ls_weighting_details' was
created. The value of the new tag was set to
'w=1/[\s^2^(Fo^2^)+(0.0715P)^2^+24.4234P] where P=(Fo^2^+2Fc^2^)/3'.

Automatic conversion script
Id: cif_fix_values 3143 2015-03-26 13:38:13Z robertas 
;
_cod_original_cell_volume 938.5(2)
_cod_original_sg_symbol_H-M Pnma
_cod_database_code 8102893

loop_
_symmetry_equiv_pos_as_xyz
'x, y, z'
'-x+1/2, -y, z+1/2'
'-x, y+1/2, -z'
'x+1/2, -y+1/2, -z+1/2'
'-x, -y, -z'
'x+1/2, y, -z+1/2'
'x, -y+1/2, z'
'-x+1/2, y+1/2, z+1/2'

loop_
_atom_site_aniso_label
_atom_site_aniso_U_11
_atom_site_aniso_U_22
_atom_site_aniso_U_33
_atom_site_aniso_U_23
_atom_site_aniso_U_13
_atom_site_aniso_U_12
Rb1 0.0144(1) 0.0086(1) 0.0143(1) 0.0000(1) -0.0006(1) 0.0004(1)
Rb2 0.0149(2) 0.0309(2) 0.0145(1) 0 0.0027(1) 0
S1 0.0093(5) 0.0114(4) 0.0114(4) 0 -0.0013(3) 0
S2 0.0134(4) 0.0136(3) 0.0166(3) 0.0037(3) 0.0003(3) -0.0047(2)
S3 0.0131(5) 0.0113(4) 0.0096(4) 0 0.0000(3) 0
P 0.0080(5) 0.0092(4) 0.0088(4) 0 0.0005(3) 0

loop_
_atom_site_label
_atom_site_type_symbol
_atom_site_fract_x
_atom_site_fract_y
_atom_site_fract_z
_atom_site_U_iso_or_equiv
_atom_site_thermal_displace_type
_atom_site_occupancy
_atom_site_symmetry_multiplicity
_atom_site_Wyckoff_symbol
_atom_site_calc_flag
_atom_site_refinement_flags
_atom_site_disorder_group
Rb1 Rb 0.04077(3) 0.54111(2) 0.29421(3) . Uani 1 8 d d . .
Rb2 Rb 0.15553(4) 0.25 0.08945(4) . Uani 1 4 c d . .
S1 S 0.02031(1) 0.25 0.43031(9) . Uani 1 4 c d . .
S2 S 0.32921(7) 0.09538(6) 0.45449(7) . Uani 1 8 d d . .
S3 S 0.20929(1) 0.25 0.73980(9) . Uani 1 4 c d . .
P P 0.22326(1) 0.25 0.51937(9) . Uani 1 4 c d . .

loop_
_atom_type_symbol
_atom_type_description
_atom_type_scat_dispersion_real
_atom_type_scat_dispersion_imag
_atom_type_scat_source
Si Si 0.0817 0.0704 'International Tables Vol C Tables 4.2.6.8 and 6.1.1.4'
N N 0.0061 0.0033 'International Tables Vol C Tables 4.2.6.8 and 6.1.1.4'
C C 0.0033 0.0016 'International Tables Vol C Tables 4.2.6.8 and 6.1.1.4'
H H 0.0000 0.0000 'International Tables Vol C Tables 4.2.6.8 and 6.1.1.4'

loop_
_geom_angle_atom_site_label_1
_geom_angle_atom_site_label_2
_geom_angle_atom_site_label_3
_geom_angle
_geom_angle_site_symmetry_1
_geom_angle_site_symmetry_3
_geom_angle_publ_flag
S1 P S2 108.82(2) . . ?

loop_
_geom_bond_atom_site_label_1
_geom_bond_atom_site_label_2
_geom_bond_distance
_geom_bond_site_symmetry_2
_geom_bond_publ_flag
S1 P 2.043(1) . ?
